data_2013300
loop_
_publ_author_name
'Bayer, Michael J.'
'Pritzkow, Hans'
'Siebert, Walter'

_publ_section_title
;
 A `tetrameric' 3,4-di-<i>p</i>-tolyl-1,2,5-oxadiborole derivative
;
_journal_issue 5
_journal_name_full 'Acta Crystallographica Section C'
_journal_page_first o257
_journal_page_last o258
_journal_paper_doi 10.1107/S0108270103004542
_journal_volume 59
_journal_year 2003
_chemical_formula_iupac 'C64 H56 B8 Cl6 O5, 5( C H2 Cl2)'
_chemical_formula_moiety 'C64 H56 B8 Cl6 O5, 5( C H2 Cl2)'
_chemical_formula_sum 'C69 H66 B8 Cl16 O5'
_chemical_formula_weight 1628.90
_chemical_name_systematic
;
 ?
;
_space_group_IT_number 2
_symmetry_cell_setting triclinic
_symmetry_space_group_name_Hall '-P 1'
_symmetry_space_group_name_H-M 'P -1'
_atom_sites_solution_hydrogens geom
_atom_sites_solution_primary direct
_atom_sites_solution_secondary difmap
_cell_angle_alpha 68.1350(10)
_cell_angle_beta 82.6950(10)
_cell_angle_gamma 73.9250(10)
_cell_formula_units_Z 2
_cell_length_a 13.7073(8)
_cell_length_b 16.5780(9)
_cell_length_c 20.0237(11)
_cell_measurement_reflns_used 6409
_cell_measurement_temperature 190(2)
_cell_measurement_theta_max 31.1
_cell_measurement_theta_min 2.3
_cell_volume 4056.3(4)
_computing_cell_refinement 'SAINT (Bruker, 1999)'
_computing_data_collection 'SMART (Bruker, 1997/98)'
_computing_data_reduction SAINT
_computing_molecular_graphics 'SHELXTL (Bruker, 1998)'
_computing_publication_material SHELXL97
_computing_structure_refinement 'SHELXL97 (Sheldrick, 1997)'
_computing_structure_solution 'SHELXS97 (Sheldrick, 1997)'
_diffrn_ambient_temperature 190(2)
_diffrn_measured_fraction_theta_full 0.993
_diffrn_measured_fraction_theta_max 0.993
_diffrn_measurement_device_type 'CCD area detector'
_diffrn_measurement_method \w-scan
_diffrn_radiation_monochromator graphite
_diffrn_radiation_source 'fine-focus sealed tube'
_diffrn_radiation_type MoK\a
_diffrn_radiation_wavelength 0.71073
_diffrn_reflns_av_R_equivalents 0.0338
_diffrn_reflns_av_sigmaI/netI 0.0421
_diffrn_reflns_limit_h_max 19
_diffrn_reflns_limit_h_min -19
_diffrn_reflns_limit_k_max 24
_diffrn_reflns_limit_k_min -21
_diffrn_reflns_limit_l_max 29
_diffrn_reflns_limit_l_min 0
_diffrn_reflns_number 68074
_diffrn_reflns_theta_full 31.00
_diffrn_reflns_theta_max 31.00
_diffrn_reflns_theta_min 1.37
_exptl_absorpt_coefficient_mu 0.587
_exptl_absorpt_correction_T_max 1.0000
_exptl_absorpt_correction_T_min 0.8958
_exptl_absorpt_correction_type multi-scan
_exptl_absorpt_process_details '(SADABS; Sheldrick, 1999)'
_exptl_crystal_colour yellow
_exptl_crystal_density_diffrn 1.334
_exptl_crystal_density_method 'not measured'
_exptl_crystal_description irregular
_exptl_crystal_F_000 1664
_exptl_crystal_size_max 0.45
_exptl_crystal_size_mid 0.32
_exptl_crystal_size_min 0.31
_refine_diff_density_max 1.061
_refine_diff_density_min -1.338
_refine_ls_extinction_method none
_refine_ls_goodness_of_fit_ref 1.165
_refine_ls_hydrogen_treatment refU
_refine_ls_matrix_type full
_refine_ls_number_parameters 841
_refine_ls_number_reflns 25625
_refine_ls_number_restraints 0
_refine_ls_restrained_S_all 1.165
_refine_ls_R_factor_all 0.0897
_refine_ls_R_factor_gt 0.0628
_refine_ls_shift/su_max 0.009
_refine_ls_shift/su_mean 0.000
_refine_ls_structure_factor_coef Fsqd
_refine_ls_weighting_details 'calc w = 1/[\s^2^(Fo^2^)+(0.1264P)^2^] where P = (Fo^2^+2Fc^2^)/3'
_refine_ls_weighting_scheme calc
_refine_ls_wR_factor_gt 0.1936
_refine_ls_wR_factor_ref 0.2143
_reflns_number_gt 17850
_reflns_number_total 25625
_reflns_threshold_expression I>2\s(I)
_cod_data_source_file jz1549.cif
_cod_data_source_block II
_cod_depositor_comments
;
The following automatic conversions were performed:
'_symmetry_cell_setting' value 'Triclinic' changed to 'triclinic'
according to '/home/saulius/struct/CIF-dictionaries/cif_core.dic'
dictionary named 'cif_core.dic' version 2.4.1 from 2010-06-29.

Automatic conversion script
Id: cif_fix_enum 1527 2010-12-29 10:47:43Z saulius 

The following automatic conversions were performed:

'_symmetry_cell_setting' value 'Triclinic' changed to 'triclinic'
according to /home/saulius/struct/CIF-dictionaries/cif_core.dic
dictionary named 'cif_core.dic' version 2.4.1 from 2010-06-29.

Automatic conversion script
Id: cif_fix_values 1715 2011-07-08 13:25:40Z adriana 
;
_cod_database_code 2013300
_cod_database_fobs_code 2013300

loop_
_symmetry_equiv_pos_as_xyz
'x, y, z'
'-x, -y, -z'

loop_
_atom_site_label
_atom_site_fract_x
_atom_site_fract_y
_atom_site_fract_z
_atom_site_U_iso_or_equiv
_atom_site_adp_type
_atom_site_calc_flag
_atom_site_refinement_flags
_atom_site_occupancy
_atom_site_disorder_assembly
_atom_site_disorder_group
_atom_site_type_symbol
Cl1 0.31285(4) 0.85585(3) 0.33018(3) 0.02855(11) Uani d . 1 . . Cl
Cl2 0.46936(4) 0.61044(4) 0.13147(3) 0.03401(12) Uani d . 1 . . Cl
Cl3 0.26846(4) 0.56737(3) 0.18956(3) 0.03167(12) Uani d . 1 . . Cl
Cl4 0.22802(4) 0.54846(3) 0.38654(3) 0.03095(11) Uani d . 1 . . Cl
Cl5 0.05870(3) 0.81519(3) 0.18713(2) 0.02506(10) Uani d . 1 . . Cl
Cl6 0.08033(5) 0.89154(4) 0.41656(3) 0.03937(14) Uani d . 1 . . Cl
Cl7 0.27779(12) 0.30328(9) 0.14477(10) 0.1172(5) Uani d . 1 . . Cl
Cl8 0.06686(12) 0.38298(10) 0.16773(9) 0.1126(5) Uani d . 1 . . Cl
Cl9 0.49553(10) 0.32663(12) 0.22218(14) 0.1459(8) Uani d . 1 . . Cl
Cl10 0.69698(11) 0.31809(14) 0.25728(8) 0.1275(6) Uani d . 1 . . Cl
Cl11 0.1859(3) 0.9499(2) 0.54780(15) 0.2224(15) Uani d . 1 . . Cl
Cl12 0.3703(3) 0.9905(3) 0.5006(4) 0.397(4) Uani d . 1 . . Cl
O1 0.23996(11) 0.89955(9) 0.07741(7) 0.0251(3) Uani d . 1 . . O
O2 0.29697(10) 0.74199(8) 0.14407(7) 0.0214(2) Uani d . 1 . . O
O3 0.25621(10) 0.84872(8) 0.20489(7) 0.0209(2) Uani d . 1 . . O
O4 0.22214(10) 0.70389(8) 0.26872(7) 0.0209(2) Uani d . 1 . . O
O5 0.13440(10) 0.83013(9) 0.30358(7) 0.0231(3) Uani d . 1 . . O
B1 0.22115(16) 0.91892(14) 0.13846(11) 0.0221(4) Uani d . 1 . . B
B2 0.26843(16) 0.81386(14) 0.07772(11) 0.0229(4) Uani d . 1 . . B
B3 0.29955(16) 0.75180(13) 0.21513(11) 0.0216(4) Uani d . 1 . . B
B4 0.21402(16) 0.88479(14) 0.26699(11) 0.0222(4) Uani d . 1 . . B
B5 0.33070(17) 0.65099(14) 0.12497(12) 0.0247(4) Uani d . 1 . . B
B6 0.28288(16) 0.62560(14) 0.31929(11) 0.0227(4) Uani d . 1 . . B
B7 0.11458(15) 0.75932(14) 0.27676(11) 0.0213(4) Uani d . 1 . . B
B8 0.07933(18) 0.82327(15) 0.36934(12) 0.0265(4) Uani d . 1 . . B
C1 0.16759(15) 1.00599(12) 0.15161(10) 0.0226(3) Uani d . 1 . . C
C2 0.16406(15) 0.98814(12) 0.22393(10) 0.0228(3) Uani d . 1 . . C
C3 0.12614(15) 1.09259(12) 0.09421(10) 0.0236(3) Uani d . 1 . . C
C4 0.07739(17) 1.09415(14) 0.03687(11) 0.0313(4) Uani d . 1 . . C
H4 0.0715 1.0395 0.0346 0.0469(14) Uiso calc R 1 . . H
C5 0.0372(2) 1.17458(17) -0.01693(12) 0.0390(5) Uani d . 1 . . C
H5 0.0028 1.1741 -0.0550 0.0469(14) Uiso calc R 1 . . H
C6 0.04594(18) 1.25597(15) -0.01675(11) 0.0350(5) Uani d . 1 . . C
C7 0.0951(2) 1.25429(14) 0.04024(13) 0.0378(5) Uani d . 1 . . C
H7 0.1019 1.3090 0.0418 0.0469(14) Uiso calc R 1 . . H
C8 0.13449(19) 1.17433(14) 0.09520(12) 0.0339(4) Uani d . 1 . . C
H8 0.1674 1.1752 0.1338 0.0469(14) Uiso calc R 1 . . H
C9 0.0046(2) 1.34253(18) -0.07728(14) 0.0491(7) Uani d . 1 . . C
H9A 0.0578 1.3549 -0.1145 0.106(3) Uiso calc R 1 . . H
H9B -0.0175 1.3918 -0.0586 0.106(3) Uiso calc R 1 . . H
H9C -0.0533 1.3371 -0.0980 0.106(3) Uiso calc R 1 . . H
C10 0.11240(16) 1.05286(13) 0.25945(10) 0.0258(4) Uani d . 1 . . C
C11 0.16342(19) 1.07187(15) 0.30580(12) 0.0350(5) Uani d . 1 . . C
H11 0.2339 1.0449 0.3132 0.0469(14) Uiso calc R 1 . . H
C12 0.1121(2) 1.12975(17) 0.34106(14) 0.0444(6) Uani d . 1 . . C
H12 0.1482 1.1424 0.3720 0.0469(14) Uiso calc R 1 . . H
C13 0.0088(2) 1.16969(17) 0.33209(14) 0.0443(6) Uani d . 1 . . C
C14 -0.0405(2) 1.15155(19) 0.28519(14) 0.0460(6) Uani d . 1 . . C
H14 -0.1110 1.1784 0.2779 0.0469(14) Uiso calc R 1 . . H
C15 0.01058(18) 1.09526(16) 0.24874(12) 0.0349(5) Uani d . 1 . . C
H15 -0.0249 1.0855 0.2158 0.0469(14) Uiso calc R 1 . . H
C16 -0.0464(3) 1.2307(3) 0.3720(2) 0.0737(11) Uani d . 1 . . C
H16A -0.0321 1.2007 0.4234 0.106(3) Uiso calc R 1 . . H
H16B -0.1196 1.2449 0.3654 0.106(3) Uiso calc R 1 . . H
H16C -0.0235 1.2863 0.3534 0.106(3) Uiso calc R 1 . . H
C17 0.27146(15) 0.78013(13) 0.01578(10) 0.0252(4) Uani d . 1 . . C
C18 0.29573(15) 0.68872(13) 0.04375(10) 0.0249(4) Uani d . 1 . . C
C19 0.25240(16) 0.83969(13) -0.05993(10) 0.0273(4) Uani d . 1 . . C
C20 0.17543(17) 0.91854(15) -0.07790(12) 0.0320(4) Uani d . 1 . . C
H20 0.1335 0.9344 -0.0408 0.0469(14) Uiso calc R 1 . . H
C21 0.1589(2) 0.97423(16) -0.14880(13) 0.0387(5) Uani d . 1 . . C
H21 0.1044 1.0267 -0.1596 0.0469(14) Uiso calc R 1 . . H
C22 0.2198(2) 0.95552(17) -0.20441(12) 0.0409(5) Uani d . 1 . . C
C23 0.2971(2) 0.87750(19) -0.18669(13) 0.0506(7) Uani d . 1 . . C
H23 0.3399 0.8628 -0.2239 0.0469(14) Uiso calc R 1 . . H
C24 0.3134(2) 0.82036(17) -0.11593(12) 0.0431(6) Uani d . 1 . . C
H24 0.3670 0.7672 -0.1054 0.0469(14) Uiso calc R 1 . . H
C25 0.2012(3) 1.0179(2) -0.28141(15) 0.0608(8) Uani d . 1 . . C
H25A 0.1482 1.0720 -0.2824 0.106(3) Uiso calc R 1 . . H
H25B 0.1793 0.9875 -0.3083 0.106(3) Uiso calc R 1 . . H
H25C 0.2641 1.0348 -0.3035 0.106(3) Uiso calc R 1 . . H
C26 0.28945(16) 0.62788(14) 0.00668(11) 0.0268(4) Uani d . 1 . . C
C27 0.35783(17) 0.54364(15) 0.02021(12) 0.0323(4) Uani d . 1 . . C
H27 0.4129 0.5262 0.0512 0.0469(14) Uiso calc R 1 . . H
C28 0.34564(19) 0.48539(16) -0.01143(13) 0.0366(5) Uani d . 1 . . C
H28 0.3937 0.4291 -0.0025 0.0469(14) Uiso calc R 1 . . H
C29 0.26532(19) 0.50754(17) -0.05550(13) 0.0386(5) Uani d . 1 . . C
C30 0.19646(19) 0.59103(18) -0.06862(14) 0.0400(5) Uani d . 1 . . C
H30 0.1404 0.6070 -0.0984 0.0469(14) Uiso calc R 1 . . H
C31 0.20822(18) 0.65133(17) -0.03893(13) 0.0352(5) Uani d . 1 . . C
H31 0.1613 0.7084 -0.0495 0.0469(14) Uiso calc R 1 . . H
C32 0.2514(2) 0.4432(2) -0.08865(19) 0.0549(7) Uani d . 1 . . C
H32A 0.3061 0.4367 -0.1243 0.106(3) Uiso calc R 1 . . H
H32B 0.1857 0.4667 -0.1122 0.106(3) Uiso calc R 1 . . H
H32C 0.2533 0.3846 -0.0509 0.106(3) Uiso calc R 1 . . H
C33 0.39488(14) 0.62503(12) 0.30861(10) 0.0231(3) Uani d . 1 . . C
C34 0.40524(14) 0.70177(12) 0.25368(10) 0.0229(3) Uani d . 1 . . C
C35 0.47490(14) 0.55343(13) 0.35515(10) 0.0255(4) Uani d . 1 . . C
C36 0.49254(19) 0.46527(15) 0.35797(13) 0.0365(5) Uani d . 1 . . C
H36 0.4527 0.4513 0.3302 0.0469(14) Uiso calc R 1 . . H
C37 0.5680(2) 0.39751(16) 0.40113(14) 0.0428(6) Uani d . 1 . . C
H37 0.5803 0.3381 0.4014 0.0469(14) Uiso calc R 1 . . H
C38 0.62566(18) 0.41537(17) 0.44367(12) 0.0400(5) Uani d . 1 . . C
C39 0.60668(17) 0.50232(17) 0.44207(12) 0.0361(5) Uani d . 1 . . C
H39 0.6446 0.5156 0.4715 0.0469(14) Uiso calc R 1 . . H
C40 0.53265(16) 0.57096(15) 0.39797(11) 0.0304(4) Uani d . 1 . . C
H40 0.5215 0.6305 0.3972 0.0469(14) Uiso calc R 1 . . H
C41 0.7068(2) 0.3412(2) 0.49058(16) 0.0585(8) Uani d . 1 . . C
H41A 0.7683 0.3624 0.4860 0.106(3) Uiso calc R 1 . . H
H41B 0.7224 0.2892 0.4754 0.106(3) Uiso calc R 1 . . H
H41C 0.6825 0.3240 0.5409 0.106(3) Uiso calc R 1 . . H
C42 0.49931(15) 0.73220(13) 0.22695(10) 0.0252(4) Uani d . 1 . . C
C43 0.49644(18) 0.82287(16) 0.19829(16) 0.0426(6) Uani d . 1 . . C
H43 0.4328 0.8658 0.1934 0.0469(14) Uiso calc R 1 . . H
C44 0.5850(2) 0.85217(19) 0.1766(2) 0.0646(10) Uani d . 1 . . C
H44 0.5811 0.9147 0.1587 0.0469(14) Uiso calc R 1 . . H
C45 0.6787(2) 0.7915(2) 0.1806(2) 0.0561(8) Uani d . 1 . . C
C46 0.68159(17) 0.70144(17) 0.20507(13) 0.0361(5) Uani d . 1 . . C
H46 0.7446 0.6591 0.2053 0.0469(14) Uiso calc R 1 . . H
C47 0.59404(15) 0.67156(14) 0.22941(11) 0.0286(4) Uani d . 1 . . C
H47 0.5985 0.6090 0.2480 0.0469(14) Uiso calc R 1 . . H
C48 0.7762(3) 0.8213(3) 0.1591(3) 0.0964(17) Uani d . 1 . . C
H48A 0.7732 0.8620 0.1088 0.106(3) Uiso calc R 1 . . H
H48B 0.8335 0.7688 0.1646 0.106(3) Uiso calc R 1 . . H
H48C 0.7852 0.8526 0.1901 0.106(3) Uiso calc R 1 . . H
C49 0.02081(15) 0.75057(13) 0.38952(10) 0.0253(4) Uani d . 1 . . C
C50 0.03738(14) 0.71459(12) 0.33654(10) 0.0238(3) Uani d . 1 . . C
C51 -0.04306(15) 0.72811(14) 0.45598(10) 0.0267(4) Uani d . 1 . . C
C52 -0.02273(18) 0.64059(15) 0.50646(12) 0.0338(4) Uani d . 1 . . C
H52 0.0328 0.5957 0.4984 0.0469(14) Uiso calc R 1 . . H
C53 -0.0837(2) 0.61926(18) 0.56840(12) 0.0392(5) Uani d . 1 . . C
H53 -0.0699 0.5595 0.6020 0.0469(14) Uiso calc R 1 . . H
C54 -0.1640(2) 0.68332(19) 0.58192(12) 0.0423(6) Uani d . 1 . . C
C55 -0.1835(2) 0.77005(18) 0.53211(13) 0.0412(5) Uani d . 1 . . C
H55 -0.2387 0.8147 0.5407 0.0469(14) Uiso calc R 1 . . H
C56 -0.12348(18) 0.79277(15) 0.46963(12) 0.0343(4) Uani d . 1 . . C
H56 -0.1377 0.8527 0.4363 0.0469(14) Uiso calc R 1 . . H
C57 -0.2302(3) 0.6599(3) 0.64950(16) 0.0694(10) Uani d . 1 . . C
H57A -0.3003 0.6706 0.6362 0.106(3) Uiso calc R 1 . . H
H57B -0.2282 0.6973 0.6771 0.106(3) Uiso calc R 1 . . H
H57C -0.2050 0.5965 0.6789 0.106(3) Uiso calc R 1 . . H
C58 -0.01619(15) 0.65329(13) 0.32784(10) 0.0252(4) Uani d . 1 . . C
C59 0.02246(15) 0.60802(13) 0.28011(10) 0.0264(4) Uani d . 1 . . C
H59 0.0835 0.6171 0.2535 0.0469(14) Uiso calc R 1 . . H
C60 -0.02597(17) 0.54992(14) 0.27034(11) 0.0305(4) Uani d . 1 . . C
H60 0.0030 0.5193 0.2380 0.0469(14) Uiso calc R 1 . . H
C61 -0.11659(17) 0.53613(15) 0.30745(12) 0.0338(4) Uani d . 1 . . C
C62 -0.15699(18) 0.58357(18) 0.35354(14) 0.0400(5) Uani d . 1 . . C
H62 -0.2193 0.5761 0.3789 0.0469(14) Uiso calc R 1 . . H
C63 -0.10865(17) 0.64094(18) 0.36317(13) 0.0369(5) Uani d . 1 . . C
H63 -0.1388 0.6728 0.3945 0.0469(14) Uiso calc R 1 . . H
C64 -0.1689(2) 0.47244(18) 0.29886(16) 0.0472(6) Uani d . 1 . . C
H64A -0.1602 0.4183 0.3423 0.106(3) Uiso calc R 1 . . H
H64B -0.1392 0.4560 0.2571 0.106(3) Uiso calc R 1 . . H
H64C -0.2414 0.5013 0.2916 0.106(3) Uiso calc R 1 . . H
C65 0.1875(4) 0.4008(3) 0.1394(2) 0.0919(15) Uani d . 1 . . C
H65A 0.1846 0.4431 0.0890 0.29(2) Uiso calc R 1 . . H
H65B 0.2077 0.4289 0.1695 0.29(2) Uiso calc R 1 . . H
C66 0.5967(3) 0.3714(3) 0.2011(3) 0.0912(14) Uani d . 1 . . C
H66A 0.5736 0.4342 0.1993 0.29(2) Uiso calc R 1 . . H
H66B 0.6214 0.3731 0.1520 0.29(2) Uiso calc R 1 . . H
C67 0.2918(7) 0.9320(7) 0.4998(4) 0.163(3) Uani d . 1 . . C
H67A 0.3267 0.8674 0.5188 0.29(2) Uiso calc R 1 . . H
H67B 0.2742 0.9471 0.4494 0.29(2) Uiso calc R 1 . . H

loop_
_atom_site_aniso_label
_atom_site_aniso_U_11
_atom_site_aniso_U_22
_atom_site_aniso_U_33
_atom_site_aniso_U_12
_atom_site_aniso_U_13
_atom_site_aniso_U_23
Cl1 0.0293(2) 0.0315(2) 0.0257(2) -0.00463(18) -0.00809(17) -0.01082(17)
Cl2 0.0250(2) 0.0371(3) 0.0434(3) 0.00297(19) -0.00607(19) -0.0242(2)
Cl3 0.0425(3) 0.0246(2) 0.0295(2) -0.0111(2) 0.00268(19) -0.01049(17)
Cl4 0.0274(2) 0.0286(2) 0.0291(2) -0.00885(18) -0.00310(17) 0.00050(17)
Cl5 0.0232(2) 0.0271(2) 0.0230(2) -0.00316(16) -0.00587(15) -0.00730(16)
Cl6 0.0549(3) 0.0432(3) 0.0320(3) -0.0229(3) 0.0122(2) -0.0233(2)
Cl7 0.1084(10) 0.0785(7) 0.1679(14) -0.0319(7) -0.0553(10) -0.0246(8)
Cl8 0.1329(11) 0.1242(11) 0.1277(11) -0.0613(9) 0.0420(9) -0.0908(9)
Cl9 0.0704(8) 0.1312(12) 0.275(2) -0.0407(8) 0.0441(11) -0.1200(15)
Cl10 0.0960(9) 0.1779(15) 0.1115(10) 0.0287(10) -0.0305(8) -0.0906(11)
Cl11 0.295(4) 0.314(4) 0.176(2) -0.165(3) 0.069(2) -0.178(3)
Cl12 0.143(2) 0.310(5) 0.872(14) -0.072(3) 0.040(4) -0.366(7)
O1 0.0309(7) 0.0215(6) 0.0212(6) -0.0038(5) -0.0003(5) -0.0076(5)
O2 0.0230(6) 0.0194(6) 0.0214(6) -0.0024(5) -0.0018(5) -0.0084(5)
O3 0.0229(6) 0.0195(6) 0.0199(6) -0.0036(5) -0.0022(5) -0.0073(5)
O4 0.0200(6) 0.0202(6) 0.0214(6) -0.0034(5) -0.0025(5) -0.0066(5)
O5 0.0246(6) 0.0240(6) 0.0221(6) -0.0069(5) 0.0004(5) -0.0097(5)
B1 0.0228(9) 0.0208(9) 0.0218(9) -0.0036(7) -0.0022(7) -0.0074(7)
B2 0.0246(10) 0.0227(9) 0.0209(9) -0.0045(7) -0.0006(7) -0.0081(7)
B3 0.0232(9) 0.0194(8) 0.0216(9) -0.0051(7) -0.0011(7) -0.0067(7)
B4 0.0259(10) 0.0218(9) 0.0200(8) -0.0056(7) -0.0024(7) -0.0081(7)
B5 0.0260(10) 0.0221(9) 0.0256(9) -0.0038(8) -0.0008(8) -0.0096(7)
B6 0.0235(9) 0.0219(9) 0.0216(9) -0.0053(7) -0.0021(7) -0.0061(7)
B7 0.0199(9) 0.0226(9) 0.0218(9) -0.0037(7) -0.0024(7) -0.0089(7)
B8 0.0298(11) 0.0270(10) 0.0231(9) -0.0076(8) 0.0012(8) -0.0096(8)
C1 0.0254(9) 0.0217(8) 0.0221(8) -0.0061(7) -0.0023(6) -0.0087(6)
C2 0.0247(9) 0.0223(8) 0.0233(8) -0.0057(7) -0.0032(6) -0.0093(6)
C3 0.0265(9) 0.0210(8) 0.0219(8) -0.0036(7) -0.0006(7) -0.0076(6)
C4 0.0380(11) 0.0291(9) 0.0275(9) -0.0065(8) -0.0066(8) -0.0102(8)
C5 0.0450(13) 0.0433(12) 0.0250(10) -0.0062(10) -0.0118(9) -0.0080(9)
C6 0.0375(12) 0.0312(10) 0.0263(9) -0.0014(9) 0.0002(8) -0.0042(8)
C7 0.0515(14) 0.0224(9) 0.0353(11) -0.0068(9) -0.0043(10) -0.0063(8)
C8 0.0466(13) 0.0250(9) 0.0301(10) -0.0079(9) -0.0080(9) -0.0083(8)
C9 0.0543(16) 0.0393(13) 0.0323(11) -0.0017(11) -0.0065(11) 0.0058(10)
C10 0.0320(10) 0.0235(8) 0.0219(8) -0.0039(7) -0.0018(7) -0.0099(7)
C11 0.0420(12) 0.0308(10) 0.0360(11) -0.0038(9) -0.0093(9) -0.0171(9)
C12 0.0655(17) 0.0345(11) 0.0387(12) -0.0034(11) -0.0127(11) -0.0220(10)
C13 0.0618(17) 0.0351(12) 0.0360(12) -0.0009(11) -0.0004(11) -0.0207(10)
C14 0.0427(14) 0.0456(14) 0.0448(13) 0.0084(11) -0.0025(11) -0.0241(11)
C15 0.0354(11) 0.0379(11) 0.0331(10) -0.0023(9) -0.0033(8) -0.0186(9)
C16 0.095(3) 0.061(2) 0.064(2) 0.0179(19) -0.0072(19) -0.0459(17)
C17 0.0274(9) 0.0256(9) 0.0219(8) -0.0027(7) -0.0014(7) -0.0102(7)
C18 0.0223(9) 0.0273(9) 0.0264(8) -0.0031(7) 0.0009(7) -0.0136(7)
C19 0.0328(10) 0.0270(9) 0.0221(8) -0.0048(8) -0.0005(7) -0.0107(7)
C20 0.0334(11) 0.0325(10) 0.0292(10) -0.0013(8) -0.0068(8) -0.0130(8)
C21 0.0447(13) 0.0312(11) 0.0352(11) -0.0020(9) -0.0144(10) -0.0074(9)
C22 0.0555(15) 0.0384(12) 0.0281(10) -0.0160(11) -0.0073(10) -0.0056(9)
C23 0.0632(18) 0.0499(15) 0.0270(11) -0.0048(13) 0.0074(11) -0.0098(10)
C24 0.0520(15) 0.0358(12) 0.0290(10) 0.0041(10) 0.0071(10) -0.0108(9)
C25 0.082(2) 0.0570(17) 0.0329(13) -0.0219(16) -0.0149(14) 0.0030(12)
C26 0.0289(10) 0.0289(9) 0.0266(9) -0.0060(8) 0.0009(7) -0.0156(7)
C27 0.0329(11) 0.0322(10) 0.0352(10) -0.0040(8) -0.0029(8) -0.0181(8)
C28 0.0400(12) 0.0335(11) 0.0424(12) -0.0060(9) 0.0019(9) -0.0236(9)
C29 0.0417(13) 0.0459(13) 0.0411(12) -0.0159(10) 0.0064(10) -0.0287(10)
C30 0.0342(12) 0.0523(14) 0.0437(13) -0.0099(10) -0.0043(10) -0.0279(11)
C31 0.0309(11) 0.0393(11) 0.0382(11) -0.0035(9) -0.0030(9) -0.0197(9)
C32 0.0524(16) 0.0639(18) 0.074(2) -0.0194(14) 0.0046(14) -0.0514(16)
C33 0.0227(8) 0.0231(8) 0.0227(8) -0.0039(7) -0.0039(6) -0.0072(6)
C34 0.0205(8) 0.0227(8) 0.0261(8) -0.0040(7) -0.0012(6) -0.0100(7)
C35 0.0206(8) 0.0263(9) 0.0243(8) -0.0027(7) -0.0037(7) -0.0043(7)
C36 0.0385(12) 0.0276(10) 0.0398(11) -0.0014(9) -0.0109(9) -0.0099(9)
C37 0.0457(14) 0.0288(11) 0.0410(12) 0.0047(10) -0.0062(10) -0.0063(9)
C38 0.0317(11) 0.0407(12) 0.0284(10) 0.0056(9) -0.0008(8) -0.0013(9)
C39 0.0288(10) 0.0454(12) 0.0255(9) -0.0051(9) -0.0072(8) -0.0038(9)
C40 0.0262(10) 0.0335(10) 0.0284(9) -0.0050(8) -0.0062(7) -0.0074(8)
C41 0.0456(15) 0.0537(17) 0.0453(15) 0.0150(13) -0.0137(12) 0.0012(12)
C42 0.0226(9) 0.0266(9) 0.0276(9) -0.0068(7) -0.0006(7) -0.0105(7)
C43 0.0291(11) 0.0294(10) 0.0660(16) -0.0079(9) 0.0135(11) -0.0176(10)
C44 0.0458(15) 0.0355(13) 0.115(3) -0.0227(12) 0.0334(17) -0.0321(16)
C45 0.0322(13) 0.0479(15) 0.098(2) -0.0220(11) 0.0235(14) -0.0359(16)
C46 0.0245(10) 0.0435(12) 0.0456(12) -0.0096(9) 0.0039(9) -0.0225(10)
C47 0.0235(9) 0.0314(10) 0.0305(9) -0.0063(8) -0.0025(7) -0.0105(8)
C48 0.0446(18) 0.068(2) 0.191(5) -0.0352(17) 0.050(2) -0.063(3)
C49 0.0240(9) 0.0271(9) 0.0224(8) -0.0061(7) -0.0003(7) -0.0065(7)
C50 0.0219(8) 0.0239(8) 0.0239(8) -0.0041(7) -0.0022(6) -0.0073(7)
C51 0.0265(9) 0.0319(9) 0.0216(8) -0.0082(8) 0.0014(7) -0.0093(7)
C52 0.0333(11) 0.0347(11) 0.0300(10) -0.0114(9) -0.0038(8) -0.0046(8)
C53 0.0435(13) 0.0448(13) 0.0266(10) -0.0200(11) -0.0005(9) -0.0033(9)
C54 0.0531(15) 0.0574(15) 0.0256(10) -0.0311(13) 0.0092(9) -0.0161(10)
C55 0.0440(13) 0.0483(13) 0.0347(11) -0.0142(11) 0.0124(10) -0.0210(10)
C56 0.0388(12) 0.0328(10) 0.0291(10) -0.0082(9) 0.0052(8) -0.0110(8)
C57 0.099(3) 0.081(2) 0.0394(14) -0.049(2) 0.0325(16) -0.0260(15)
C58 0.0213(8) 0.0273(9) 0.0254(8) -0.0059(7) -0.0039(7) -0.0064(7)
C59 0.0244(9) 0.0286(9) 0.0252(8) -0.0079(7) -0.0019(7) -0.0071(7)
C60 0.0334(11) 0.0281(9) 0.0291(9) -0.0089(8) -0.0056(8) -0.0066(7)
C61 0.0297(10) 0.0332(10) 0.0381(11) -0.0123(8) -0.0081(8) -0.0067(9)
C62 0.0253(10) 0.0529(14) 0.0470(13) -0.0169(10) 0.0014(9) -0.0191(11)
C63 0.0277(10) 0.0533(14) 0.0390(11) -0.0156(10) 0.0048(9) -0.0245(10)
C64 0.0463(14) 0.0402(13) 0.0597(16) -0.0199(11) -0.0094(12) -0.0137(12)
C65 0.152(5) 0.070(2) 0.075(3) -0.060(3) 0.025(3) -0.035(2)
C66 0.059(2) 0.080(3) 0.109(4) -0.007(2) -0.002(2) -0.013(3)
C67 0.190(8) 0.219(9) 0.142(6) -0.110(7) -0.001(6) -0.092(6)

loop_
_atom_type_symbol
_atom_type_description
_atom_type_scat_dispersion_real
_atom_type_scat_dispersion_imag
_atom_type_scat_source
C C 0.0033 0.0016 'International Tables Vol C Tables 4.2.6.8 and 6.1.1.4'
H H 0.0000 0.0000 'International Tables Vol C Tables 4.2.6.8 and 6.1.1.4'
B B 0.0013 0.0007 'International Tables Vol C Tables 4.2.6.8 and 6.1.1.4'
Cl Cl 0.1484 0.1585 'International Tables Vol C Tables 4.2.6.8 and 6.1.1.4'
O O 0.0106 0.0060 'International Tables Vol C Tables 4.2.6.8 and 6.1.1.4'

loop_
_geom_angle_atom_site_label_1
_geom_angle_atom_site_label_2
_geom_angle_atom_site_label_3
_geom_angle
B1 O1 B2 122.79(15)
B2 O2 B3 125.60(14)
B2 O2 B5 105.97(14)
B3 O2 B5 128.36(14)
B1 O3 B3 125.73(14)
B1 O3 B4 107.81(14)
B3 O3 B4 124.41(13)
B6 O4 B7 130.48(14)
B6 O4 B3 105.33(14)
B7 O4 B3 118.91(13)
B8 O5 B4 129.30(15)
B8 O5 B7 107.48(14)
B4 O5 B7 122.62(13)
O1 B1 O3 118.14(16)
O1 B1 C1 131.55(17)
O3 B1 C1 110.30(16)
O1 B2 O2 118.64(16)
O1 B2 C17 129.23(17)
O2 B2 C17 112.08(16)
O3 B3 O2 107.38(14)
O3 B3 O4 103.79(14)
O2 B3 O4 108.97(14)
O3 B3 C34 118.73(16)
O2 B3 C34 113.40(15)
O4 B3 C34 103.75(14)
O5 B4 O3 101.54(13)
O5 B4 C2 113.06(16)
O3 B4 C2 102.02(14)
O5 B4 Cl1 109.09(12)
O3 B4 Cl1 110.44(13)
C2 B4 Cl1 119.02(14)
C18 B5 O2 100.90(14)
C18 B5 Cl3 116.13(15)
O2 B5 Cl3 109.02(13)
C18 B5 Cl2 111.83(14)
O2 B5 Cl2 107.59(13)
Cl3 B5 Cl2 110.60(11)
O4 B6 C33 111.46(15)
O4 B6 Cl4 121.26(15)
C33 B6 Cl4 127.13(15)
O4 B7 O5 102.44(14)
O4 B7 C50 120.03(15)
O5 B7 C50 103.27(14)
O4 B7 Cl5 108.22(12)
O5 B7 Cl5 109.96(12)
C50 B7 Cl5 112.08(13)
O5 B8 C49 110.84(17)
O5 B8 Cl6 122.02(15)
C49 B8 Cl6 127.14(16)
C2 C1 C3 127.61(17)
C2 C1 B1 107.97(16)
C3 C1 B1 124.40(16)
C1 C2 C10 125.07(17)
C1 C2 B4 111.33(16)
C10 C2 B4 123.36(16)
C4 C3 C8 117.99(18)
C4 C3 C1 119.83(17)
C8 C3 C1 122.18(18)
C5 C4 C3 120.6(2)
C5 C4 H4 119.7
C3 C4 H4 119.7
C4 C5 C6 121.8(2)
C4 C5 H5 119.1
C6 C5 H5 119.1
C7 C6 C5 117.5(2)
C7 C6 C9 121.6(2)
C5 C6 C9 120.8(2)
C6 C7 C8 121.4(2)
C6 C7 H7 119.3
C8 C7 H7 119.3
C7 C8 C3 120.6(2)
C7 C8 H8 119.7
C3 C8 H8 119.7
C6 C9 H9A 109.5
C6 C9 H9B 109.5
H9A C9 H9B 109.5
C6 C9 H9C 109.5
H9A C9 H9C 109.5
H9B C9 H9C 109.5
C15 C10 C11 117.94(19)
C15 C10 C2 120.38(18)
C11 C10 C2 121.66(19)
C12 C11 C10 120.6(2)
C12 C11 H11 119.7
C10 C11 H11 119.7
C11 C12 C13 121.2(2)
C11 C12 H12 119.4
C13 C12 H12 119.4
C14 C13 C12 117.7(2)
C14 C13 C16 121.7(3)
C12 C13 C16 120.7(3)
C15 C14 C13 121.4(2)
C15 C14 H14 119.3
C13 C14 H14 119.3
C10 C15 C14 121.1(2)
C10 C15 H15 119.5
C14 C15 H15 119.5
C13 C16 H16A 109.5
C13 C16 H16B 109.5
H16A C16 H16B 109.5
C13 C16 H16C 109.5
H16A C16 H16C 109.5
H16B C16 H16C 109.5
C18 C17 C19 128.47(18)
C18 C17 B2 107.62(16)
C19 C17 B2 123.90(17)
C17 C18 C26 126.39(18)
C17 C18 B5 112.02(17)
C26 C18 B5 121.58(17)
C20 C19 C24 117.4(2)
C20 C19 C17 121.50(18)
C24 C19 C17 121.03(19)
C21 C20 C19 121.0(2)
C21 C20 H20 119.5
C19 C20 H20 119.5
C20 C21 C22 121.6(2)
C20 C21 H21 119.2
C22 C21 H21 119.2
C21 C22 C23 117.5(2)
C21 C22 C25 120.7(3)
C23 C22 C25 121.8(3)
C22 C23 C24 121.4(2)
C22 C23 H23 119.3
C24 C23 H23 119.3
C23 C24 C19 120.9(2)
C23 C24 H24 119.5
C19 C24 H24 119.5
C22 C25 H25A 109.5
C22 C25 H25B 109.5
H25A C25 H25B 109.5
C22 C25 H25C 109.5
H25A C25 H25C 109.5
H25B C25 H25C 109.5
C27 C26 C31 118.35(19)
C27 C26 C18 121.72(19)
C31 C26 C18 119.73(19)
C28 C27 C26 120.4(2)
C28 C27 H27 119.8
C26 C27 H27 119.8
C29 C28 C27 121.5(2)
C29 C28 H28 119.2
C27 C28 H28 119.2
C28 C29 C30 118.3(2)
C28 C29 C32 121.3(2)
C30 C29 C32 120.4(2)
C31 C30 C29 121.3(2)
C31 C30 H30 119.4
C29 C30 H30 119.4
C30 C31 C26 120.1(2)
C30 C31 H31 119.9
C26 C31 H31 119.9
C29 C32 H32A 109.5
C29 C32 H32B 109.5
H32A C32 H32B 109.5
C29 C32 H32C 109.5
H32A C32 H32C 109.5
H32B C32 H32C 109.5
C34 C33 C35 128.08(17)
C34 C33 B6 108.69(16)
C35 C33 B6 123.13(16)
C33 C34 C42 127.77(18)
C33 C34 B3 108.92(16)
C42 C34 B3 123.04(16)
C40 C35 C36 118.15(19)
C40 C35 C33 121.81(18)
C36 C35 C33 120.03(19)
C37 C36 C35 120.5(2)
C37 C36 H36 119.7
C35 C36 H36 119.7
C38 C37 C36 121.1(2)
C38 C37 H37 119.5
C36 C37 H37 119.5
C39 C38 C37 118.4(2)
C39 C38 C41 121.1(3)
C37 C38 C41 120.6(3)
C38 C39 C40 121.0(2)
C38 C39 H39 119.5
C40 C39 H39 119.5
C35 C40 C39 120.8(2)
C35 C40 H40 119.6
C39 C40 H40 119.6
C38 C41 H41A 109.5
C38 C41 H41B 109.5
H41A C41 H41B 109.5
C38 C41 H41C 109.5
H41A C41 H41C 109.5
H41B C41 H41C 109.5
C43 C42 C47 117.39(18)
C43 C42 C34 120.72(18)
C47 C42 C34 121.89(17)
C42 C43 C44 121.2(2)
C42 C43 H43 119.4
C44 C43 H43 119.4
C45 C44 C43 120.9(2)
C45 C44 H44 119.6
C43 C44 H44 119.6
C46 C45 C44 118.3(2)
C46 C45 C48 119.8(3)
C44 C45 C48 122.0(3)
C45 C46 C47 121.1(2)
C45 C46 H46 119.4
C47 C46 H46 119.4
C46 C47 C42 121.0(2)
C46 C47 H47 119.5
C42 C47 H47 119.5
C45 C48 H48A 109.5
C45 C48 H48B 109.5
H48A C48 H48B 109.5
C45 C48 H48C 109.5
H48A C48 H48C 109.5
H48B C48 H48C 109.5
C50 C49 C51 128.51(18)
C50 C49 B8 108.67(16)
C51 C49 B8 122.81(18)
C49 C50 C58 127.05(17)
C49 C50 B7 109.68(16)
C58 C50 B7 122.78(16)
C56 C51 C52 118.83(19)
C56 C51 C49 121.06(18)
C52 C51 C49 120.11(19)
C53 C52 C51 120.1(2)
C53 C52 H52 120.0
C51 C52 H52 120.0
C54 C53 C52 121.2(2)
C54 C53 H53 119.4
C52 C53 H53 119.4
C53 C54 C55 118.6(2)
C53 C54 C57 121.1(3)
C55 C54 C57 120.3(3)
C54 C55 C56 121.1(2)
C54 C55 H55 119.5
C56 C55 H55 119.5
C51 C56 C55 120.2(2)
C51 C56 H56 119.9
C55 C56 H56 119.9
C54 C57 H57A 109.5
C54 C57 H57B 109.5
H57A C57 H57B 109.5
C54 C57 H57C 109.5
H57A C57 H57C 109.5
H57B C57 H57C 109.5
C59 C58 C63 116.95(19)
C59 C58 C50 120.09(17)
C63 C58 C50 122.89(19)
C60 C59 C58 121.75(19)
C60 C59 H59 119.1
C58 C59 H59 119.1
C59 C60 C61 120.7(2)
C59 C60 H60 119.6
C61 C60 H60 119.6
C60 C61 C62 117.5(2)
C60 C61 C64 121.6(2)
C62 C61 C64 120.9(2)
C63 C62 C61 121.5(2)
C63 C62 H62 119.2
C61 C62 H62 119.2
C62 C63 C58 121.4(2)
C62 C63 H63 119.3
C58 C63 H63 119.3
C61 C64 H64A 109.5
C61 C64 H64B 109.5
H64A C64 H64B 109.5
C61 C64 H64C 109.5
H64A C64 H64C 109.5
H64B C64 H64C 109.5
Cl7 C65 Cl8 112.7(2)
Cl7 C65 H65A 109.1
Cl8 C65 H65A 109.1
Cl7 C65 H65B 109.1
Cl8 C65 H65B 109.1
H65A C65 H65B 107.8
Cl9 C66 Cl10 116.7(3)
Cl9 C66 H66A 108.1
Cl10 C66 H66A 108.1
Cl9 C66 H66B 108.1
Cl10 C66 H66B 108.1
H66A C66 H66B 107.3
Cl12 C67 Cl11 113.5(5)
Cl12 C67 H67A 108.9
Cl11 C67 H67A 108.9
Cl12 C67 H67B 108.9
Cl11 C67 H67B 108.9
H67A C67 H67B 107.7

loop_
_geom_bond_atom_site_label_1
_geom_bond_atom_site_label_2
_geom_bond_site_symmetry_2
_geom_bond_distance
_geom_bond_publ_flag
Cl1 B4 . 1.814(2) ?
Cl2 B5 . 1.836(2) ?
Cl3 B5 . 1.833(2) ?
Cl4 B6 . 1.734(2) ?
Cl5 B7 . 1.840(2) ?
Cl6 B8 . 1.727(2) ?
Cl7 C65 . 1.719(5) ?
Cl8 C65 . 1.746(5) ?
Cl9 C66 . 1.685(5) ?
Cl10 C66 . 1.708(5) ?
Cl11 C67 . 1.655(9) ?
Cl12 C67 . 1.641(8) ?
O1 B1 . 1.353(2) ?
O1 B2 . 1.363(2) ?
O2 B2 . 1.426(2) ?
O2 B3 . 1.497(2) ?
O2 B5 . 1.623(2) ?
O3 B1 . 1.433(2) ?
O3 B3 . 1.495(2) ?
O3 B4 . 1.555(2) ?
O4 B6 . 1.428(2) ?
O4 B7 . 1.531(2) ?
O4 B3 . 1.565(2) ?
O5 B8 . 1.414(2) ?
O5 B4 . 1.549(2) ?
O5 B7 . 1.557(2) ?
B1 C1 . 1.529(3) ?
B2 C17 . 1.531(3) ?
B3 C34 . 1.589(3) ?
B4 C2 . 1.596(3) ?
B5 C18 . 1.594(3) ?
B6 C33 . 1.521(3) ?
B7 C50 . 1.598(3) ?
B8 C49 . 1.533(3) ?
C1 C2 . 1.363(3) ?
C1 C3 . 1.480(3) ?
C2 C10 . 1.476(3) ?
C3 C4 . 1.389(3) ?
C3 C8 . 1.399(3) ?
C4 C5 . 1.384(3) ?
C4 H4 . 0.9500 ?
C5 C6 . 1.388(4) ?
C5 H5 . 0.9500 ?
C6 C7 . 1.385(3) ?
C6 C9 . 1.509(3) ?
C7 C8 . 1.389(3) ?
C7 H7 . 0.9500 ?
C8 H8 . 0.9500 ?
C9 H9A . 0.9800 ?
C9 H9B . 0.9800 ?
C9 H9C . 0.9800 ?
C10 C15 . 1.381(3) ?
C10 C11 . 1.398(3) ?
C11 C12 . 1.385(3) ?
C11 H11 . 0.9500 ?
C12 C13 . 1.390(4) ?
C12 H12 . 0.9500 ?
C13 C14 . 1.383(4) ?
C13 C16 . 1.504(4) ?
C14 C15 . 1.382(3) ?
C14 H14 . 0.9500 ?
C15 H15 . 0.9500 ?
C16 H16A . 0.9800 ?
C16 H16B . 0.9800 ?
C16 H16C . 0.9800 ?
C17 C18 . 1.363(3) ?
C17 C19 . 1.478(3) ?
C18 C26 . 1.482(3) ?
C19 C20 . 1.391(3) ?
C19 C24 . 1.393(3) ?
C20 C21 . 1.381(3) ?
C20 H20 . 0.9500 ?
C21 C22 . 1.382(4) ?
C21 H21 . 0.9500 ?
C22 C23 . 1.384(4) ?
C22 C25 . 1.509(3) ?
C23 C24 . 1.385(3) ?
C23 H23 . 0.9500 ?
C24 H24 . 0.9500 ?
C25 H25A . 0.9800 ?
C25 H25B . 0.9800 ?
C25 H25C . 0.9800 ?
C26 C27 . 1.400(3) ?
C26 C31 . 1.407(3) ?
C27 C28 . 1.391(3) ?
C27 H27 . 0.9500 ?
C28 C29 . 1.381(4) ?
C28 H28 . 0.9500 ?
C29 C30 . 1.394(4) ?
C29 C32 . 1.512(3) ?
C30 C31 . 1.391(3) ?
C30 H30 . 0.9500 ?
C31 H31 . 0.9500 ?
C32 H32A . 0.9800 ?
C32 H32B . 0.9800 ?
C32 H32C . 0.9800 ?
C33 C34 . 1.366(3) ?
C33 C35 . 1.482(3) ?
C34 C42 . 1.479(3) ?
C35 C40 . 1.390(3) ?
C35 C36 . 1.394(3) ?
C36 C37 . 1.393(3) ?
C36 H36 . 0.9500 ?
C37 C38 . 1.388(4) ?
C37 H37 . 0.9500 ?
C38 C39 . 1.381(4) ?
C38 C41 . 1.510(3) ?
C39 C40 . 1.394(3) ?
C39 H39 . 0.9500 ?
C40 H40 . 0.9500 ?
C41 H41A . 0.9800 ?
C41 H41B . 0.9800 ?
C41 H41C . 0.9800 ?
C42 C43 . 1.386(3) ?
C42 C47 . 1.398(3) ?
C43 C44 . 1.390(3) ?
C43 H43 . 0.9500 ?
C44 C45 . 1.385(4) ?
C44 H44 . 0.9500 ?
C45 C46 . 1.377(4) ?
C45 C48 . 1.510(4) ?
C46 C47 . 1.387(3) ?
C46 H46 . 0.9500 ?
C47 H47 . 0.9500 ?
C48 H48A . 0.9800 ?
C48 H48B . 0.9800 ?
C48 H48C . 0.9800 ?
C49 C50 . 1.367(3) ?
C49 C51 . 1.480(3) ?
C50 C58 . 1.476(3) ?
C51 C56 . 1.388(3) ?
C51 C52 . 1.400(3) ?
C52 C53 . 1.391(3) ?
C52 H52 . 0.9500 ?
C53 C54 . 1.379(4) ?
C53 H53 . 0.9500 ?
C54 C55 . 1.386(4) ?
C54 C57 . 1.516(3) ?
C55 C56 . 1.394(3) ?
C55 H55 . 0.9500 ?
C56 H56 . 0.9500 ?
C57 H57A . 0.9800 ?
C57 H57B . 0.9800 ?
C57 H57C . 0.9800 ?
C58 C59 . 1.394(3) ?
C58 C63 . 1.399(3) ?
C59 C60 . 1.391(3) ?
C59 H59 . 0.9500 ?
C60 C61 . 1.394(3) ?
C60 H60 . 0.9500 ?
C61 C62 . 1.395(4) ?
C61 C64 . 1.498(3) ?
C62 C63 . 1.378(3) ?
C62 H62 . 0.9500 ?
C63 H63 . 0.9500 ?
C64 H64A . 0.9800 ?
C64 H64B . 0.9800 ?
C64 H64C . 0.9800 ?
C65 H65A . 0.9900 ?
C65 H65B . 0.9900 ?
C66 H66A . 0.9900 ?
C66 H66B . 0.9900 ?
C67 H67A . 0.9900 ?
C67 H67B . 0.9900 ?

loop_
_geom_torsion_atom_site_label_1
_geom_torsion_atom_site_label_2
_geom_torsion_atom_site_label_3
_geom_torsion_atom_site_label_4
_geom_torsion
B2 O1 B1 O3 15.8(3)
B2 O1 B1 C1 -164.8(2)
B3 O3 B1 O1 -9.1(3)
B4 O3 B1 O1 -173.28(16)
B3 O3 B1 C1 171.43(15)
B4 O3 B1 C1 7.2(2)
B1 O1 B2 O2 -11.4(3)
B1 O1 B2 C17 166.1(2)
B3 O2 B2 O1 -0.5(3)
B5 O2 B2 O1 -177.59(17)
B3 O2 B2 C17 -178.46(16)
B5 O2 B2 C17 4.5(2)
B1 O3 B3 O2 -1.3(2)
B4 O3 B3 O2 160.39(15)
B1 O3 B3 O4 -116.64(17)
B4 O3 B3 O4 45.1(2)
B1 O3 B3 C34 128.92(18)
B4 O3 B3 C34 -69.4(2)
B2 O2 B3 O3 6.1(2)
B5 O2 B3 O3 -177.50(15)
B2 O2 B3 O4 117.92(17)
B5 O2 B3 O4 -65.7(2)
B2 O2 B3 C34 -127.07(18)
B5 O2 B3 C34 49.3(2)
B6 O4 B3 O3 -137.01(15)
B7 O4 B3 O3 19.96(19)
B6 O4 B3 O2 108.82(16)
B7 O4 B3 O2 -94.21(17)
B6 O4 B3 C34 -12.28(18)
B7 O4 B3 C34 144.68(15)
B8 O5 B4 O3 170.58(17)
B7 O5 B4 O3 0.6(2)
B8 O5 B4 C2 -80.9(2)
B7 O5 B4 C2 109.18(18)
B8 O5 B4 Cl1 54.0(2)
B7 O5 B4 Cl1 -115.96(15)
B1 O3 B4 O5 109.57(15)
B3 O3 B4 O5 -54.9(2)
B1 O3 B4 C2 -7.32(18)
B3 O3 B4 C2 -171.81(15)
B1 O3 B4 Cl1 -134.81(13)
B3 O3 B4 Cl1 60.70(19)
B2 O2 B5 C18 -9.39(18)
B3 O2 B5 C18 173.65(16)
B2 O2 B5 Cl3 -132.13(14)
B3 O2 B5 Cl3 50.9(2)
B2 O2 B5 Cl2 107.89(14)
B3 O2 B5 Cl2 -69.1(2)
B7 O4 B6 C33 -145.69(17)
B3 O4 B6 C33 7.5(2)
B7 O4 B6 Cl4 30.2(3)
B3 O4 B6 Cl4 -176.57(14)
B6 O4 B7 O5 89.8(2)
B3 O4 B7 O5 -60.44(18)
B6 O4 B7 C50 -23.7(3)
B3 O4 B7 C50 -173.95(16)
B6 O4 B7 Cl5 -154.03(15)
B3 O4 B7 Cl5 55.71(17)
B8 O5 B7 O4 -123.61(16)
B4 O5 B7 O4 48.24(19)
B8 O5 B7 C50 1.74(19)
B4 O5 B7 C50 173.58(15)
B8 O5 B7 Cl5 121.51(15)
B4 O5 B7 Cl5 -66.64(18)
B4 O5 B8 C49 -171.52(17)
B7 O5 B8 C49 -0.4(2)
B4 O5 B8 Cl6 9.4(3)
B7 O5 B8 Cl6 -179.45(15)
O1 B1 C1 C2 176.7(2)
O3 B1 C1 C2 -3.9(2)
O1 B1 C1 C3 -2.2(3)
O3 B1 C1 C3 177.27(16)
C3 C1 C2 C10 3.2(3)
B1 C1 C2 C10 -175.64(18)
C3 C1 C2 B4 177.65(18)
B1 C1 C2 B4 -1.2(2)
O5 B4 C2 C1 -103.03(18)
O3 B4 C2 C1 5.2(2)
Cl1 B4 C2 C1 126.97(16)
O5 B4 C2 C10 71.6(2)
O3 B4 C2 C10 179.80(16)
Cl1 B4 C2 C10 -58.4(2)
C2 C1 C3 C4 -139.2(2)
B1 C1 C3 C4 39.5(3)
C2 C1 C3 C8 41.1(3)
B1 C1 C3 C8 -140.3(2)
C8 C3 C4 C5 -0.9(3)
C1 C3 C4 C5 179.3(2)
C3 C4 C5 C6 1.5(4)
C4 C5 C6 C7 -1.1(4)
C4 C5 C6 C9 177.9(2)
C5 C6 C7 C8 0.2(4)
C9 C6 C7 C8 -178.9(2)
C6 C7 C8 C3 0.4(4)
C4 C3 C8 C7 0.0(3)
C1 C3 C8 C7 179.7(2)
C1 C2 C10 C15 55.9(3)
B4 C2 C10 C15 -118.0(2)
C1 C2 C10 C11 -125.5(2)
B4 C2 C10 C11 60.6(3)
C15 C10 C11 C12 1.6(3)
C2 C10 C11 C12 -177.0(2)
C10 C11 C12 C13 0.7(4)
C11 C12 C13 C14 -1.7(4)
C11 C12 C13 C16 178.6(3)
C12 C13 C14 C15 0.4(4)
C16 C13 C14 C15 -179.8(3)
C11 C10 C15 C14 -2.9(3)
C2 C10 C15 C14 175.8(2)
C13 C14 C15 C10 1.9(4)
O1 B2 C17 C18 -174.3(2)
O2 B2 C17 C18 3.4(2)
O1 B2 C17 C19 6.7(3)
O2 B2 C17 C19 -175.67(18)
C19 C17 C18 C26 -12.6(3)
B2 C17 C18 C26 168.36(18)
C19 C17 C18 B5 168.91(19)
B2 C17 C18 B5 -10.1(2)
O2 B5 C18 C17 12.3(2)
Cl3 B5 C18 C17 129.91(16)
Cl2 B5 C18 C17 -101.87(17)
O2 B5 C18 C26 -166.28(16)
Cl3 B5 C18 C26 -48.6(2)
Cl2 B5 C18 C26 79.6(2)
C18 C17 C19 C20 140.0(2)
B2 C17 C19 C20 -41.1(3)
C18 C17 C19 C24 -42.3(3)
B2 C17 C19 C24 136.6(2)
C24 C19 C20 C21 1.5(3)
C17 C19 C20 C21 179.3(2)
C19 C20 C21 C22 -2.0(4)
C20 C21 C22 C23 1.4(4)
C20 C21 C22 C25 -179.2(3)
C21 C22 C23 C24 -0.3(4)
C25 C22 C23 C24 -179.7(3)
C22 C23 C24 C19 -0.1(5)
C20 C19 C24 C23 -0.5(4)
C17 C19 C24 C23 -178.3(3)
C17 C18 C26 C27 147.1(2)
B5 C18 C26 C27 -34.6(3)
C17 C18 C26 C31 -38.2(3)
B5 C18 C26 C31 140.1(2)
C31 C26 C27 C28 0.6(3)
C18 C26 C27 C28 175.3(2)
C26 C27 C28 C29 -1.4(4)
C27 C28 C29 C30 0.8(4)
C27 C28 C29 C32 -178.8(2)
C28 C29 C30 C31 0.6(4)
C32 C29 C30 C31 -179.7(3)
C29 C30 C31 C26 -1.5(4)
C27 C26 C31 C30 0.9(3)
C18 C26 C31 C30 -174.0(2)
O4 B6 C33 C34 1.2(2)
Cl4 B6 C33 C34 -174.39(16)
O4 B6 C33 C35 177.81(17)
Cl4 B6 C33 C35 2.2(3)
C35 C33 C34 C42 0.2(3)
B6 C33 C34 C42 176.56(18)
C35 C33 C34 B3 174.21(18)
B6 C33 C34 B3 -9.4(2)
O3 B3 C34 C33 128.09(17)
O2 B3 C34 C33 -104.45(18)
O4 B3 C34 C33 13.6(2)
O3 B3 C34 C42 -57.5(2)
O2 B3 C34 C42 69.9(2)
O4 B3 C34 C42 -171.99(16)
C34 C33 C35 C40 59.8(3)
B6 C33 C35 C40 -116.1(2)
C34 C33 C35 C36 -121.5(2)
B6 C33 C35 C36 62.6(3)
C40 C35 C36 C37 -1.8(3)
C33 C35 C36 C37 179.5(2)
C35 C36 C37 C38 1.7(4)
C36 C37 C38 C39 -0.2(4)
C36 C37 C38 C41 179.6(2)
C37 C38 C39 C40 -1.1(3)
C41 C38 C39 C40 179.1(2)
C36 C35 C40 C39 0.5(3)
C33 C35 C40 C39 179.16(19)
C38 C39 C40 C35 0.9(3)
C33 C34 C42 C43 -148.6(2)
B3 C34 C42 C43 38.1(3)
C33 C34 C42 C47 31.4(3)
B3 C34 C42 C47 -141.9(2)
C47 C42 C43 C44 -3.5(4)
C34 C42 C43 C44 176.5(3)
C42 C43 C44 C45 2.2(6)
C43 C44 C45 C46 1.6(6)
C43 C44 C45 C48 -178.4(4)
C44 C45 C46 C47 -4.1(5)
C48 C45 C46 C47 175.9(4)
C45 C46 C47 C42 2.8(4)
C43 C42 C47 C46 1.0(3)
C34 C42 C47 C46 -179.0(2)
O5 B8 C49 C50 -1.4(2)
Cl6 B8 C49 C50 177.62(17)
O5 B8 C49 C51 179.60(18)
Cl6 B8 C49 C51 -1.4(3)
C51 C49 C50 C58 9.4(3)
B8 C49 C50 C58 -169.56(19)
C51 C49 C50 B7 -178.56(19)
B8 C49 C50 B7 2.5(2)
O4 B7 C50 C49 110.42(19)
O5 B7 C50 C49 -2.7(2)
Cl5 B7 C50 C49 -120.96(16)
O4 B7 C50 C58 -77.1(2)
O5 B7 C50 C58 169.80(16)
Cl5 B7 C50 C58 51.5(2)
C50 C49 C51 C56 -120.7(2)
B8 C49 C51 C56 58.2(3)
C50 C49 C51 C52 59.5(3)
B8 C49 C51 C52 -121.7(2)
C56 C51 C52 C53 1.1(3)
C49 C51 C52 C53 -179.0(2)
C51 C52 C53 C54 -0.9(4)
C52 C53 C54 C55 0.4(4)
C52 C53 C54 C57 -180.0(3)
C53 C54 C55 C56 -0.3(4)
C57 C54 C55 C56 -179.9(3)
C52 C51 C56 C55 -1.0(3)
C49 C51 C56 C55 179.2(2)
C54 C55 C56 C51 0.5(4)
C49 C50 C58 C59 -167.0(2)
B7 C50 C58 C59 22.0(3)
C49 C50 C58 C63 16.3(3)
B7 C50 C58 C63 -154.8(2)
C63 C58 C59 C60 -2.9(3)
C50 C58 C59 C60 -179.85(18)
C58 C59 C60 C61 1.1(3)
C59 C60 C61 C62 0.9(3)
C59 C60 C61 C64 -178.7(2)
C60 C61 C62 C63 -1.0(4)
C64 C61 C62 C63 178.6(2)
C61 C62 C63 C58 -0.8(4)
C59 C58 C63 C62 2.7(3)
C50 C58 C63 C62 179.6(2)
